data_7057845
loop_
_publ_author_name
'Malan, Frederick P.'
'Singleton, Eric'
'van Rooyen, Petrus H.'
'Conradie, Jeanet'
'Landman, Maril\'e'

_publ_section_title
;
 Base-free glucose dehydration catalysed by NHC-stabilised heterohalo
 cyclopentadienyl Cr(iii) complexes
;
_journal_issue 23
_journal_name_full 'New Journal of Chemistry'
_journal_page_first 19193
_journal_paper_doi 10.1039/C8NJ04804E
_journal_volume 42
_journal_year 2018
_chemical_formula_sum 'C24 H25 Br0.65 Cl1.35 Cr N2'
_chemical_formula_weight 493.15
_space_group_crystal_system orthorhombic
_space_group_IT_number 19
_space_group_name_Hall 'P 2ac 2ab'
_space_group_name_H-M_alt 'P 21 21 21'
_symmetry_space_group_name_Hall 'P 2ac 2ab'
_symmetry_space_group_name_H-M 'P 21 21 21'
_atom_sites_solution_hydrogens geom
_audit_creation_method SHELXL-2013
_audit_update_record
;
2018-03-22 deposited with the CCDC.
2018-10-23 downloaded from the CCDC.
;
_cell_angle_alpha 90
_cell_angle_beta 90
_cell_angle_gamma 90
_cell_formula_units_Z 4
_cell_length_a 9.9270(10)
_cell_length_b 14.6703(14)
_cell_length_c 15.1733(16)
_cell_measurement_reflns_used 9558
_cell_measurement_temperature 150(2)
_cell_measurement_theta_max 26.39
_cell_measurement_theta_min 2.45
_cell_volume 2209.7(4)
_computing_structure_refinement 'SHELXL-2013 (Sheldrick, 2013)'
_diffrn_ambient_temperature 150(2)
_diffrn_measured_fraction_theta_full 0.999
_diffrn_measured_fraction_theta_max 1.000
_diffrn_measurement_device_type 'Bruker APEX-II CCD'
_diffrn_measurement_method '\f and \w scans'
_diffrn_radiation_type MoK\a
_diffrn_radiation_wavelength 0.71073
_diffrn_reflns_av_R_equivalents 0.0483
_diffrn_reflns_av_unetI/netI 0.0201
_diffrn_reflns_Laue_measured_fraction_full 0.999
_diffrn_reflns_Laue_measured_fraction_max 1.000
_diffrn_reflns_limit_h_max 12
_diffrn_reflns_limit_h_min -12
_diffrn_reflns_limit_k_max 18
_diffrn_reflns_limit_k_min -18
_diffrn_reflns_limit_l_max 18
_diffrn_reflns_limit_l_min -19
_diffrn_reflns_number 87855
_diffrn_reflns_point_group_measured_fraction_full 0.999
_diffrn_reflns_point_group_measured_fraction_max 1.000
_diffrn_reflns_theta_full 25.242
_diffrn_reflns_theta_max 26.415
_diffrn_reflns_theta_min 2.452
_exptl_absorpt_coefficient_mu 1.865
_exptl_absorpt_correction_T_max 0.6841
_exptl_absorpt_correction_T_min 0.5624
_exptl_absorpt_correction_type multi-scan
_exptl_absorpt_process_details
;
SADABS-2014/5 (Bruker,2014/5) was used for absorption correction.
wR2(int) was 0.1492 before and 0.0542 after correction.
The Ratio of minimum to maximum transmission is 0.8221.
The \l/2 correction factor is Not present.
;
_exptl_crystal_colour blue
_exptl_crystal_density_diffrn 1.482
_exptl_crystal_description block
_exptl_crystal_F_000 1011
_exptl_crystal_size_max 0.347
_exptl_crystal_size_mid 0.209
_exptl_crystal_size_min 0.138
_refine_diff_density_max 0.247
_refine_diff_density_min -0.277
_refine_diff_density_rms 0.041
_refine_ls_abs_structure_details
;
 Flack x determined using 1817 quotients [(I+)-(I-)]/[(I+)+(I-)]
 (Parsons and Flack (2004), Acta Cryst. A60, s61).
;
_refine_ls_abs_structure_Flack 0.004(5)
_refine_ls_extinction_method none
_refine_ls_goodness_of_fit_ref 1.055
_refine_ls_hydrogen_treatment constr
_refine_ls_matrix_type full
_refine_ls_number_parameters 264
_refine_ls_number_reflns 4546
_refine_ls_number_restraints 0
_refine_ls_restrained_S_all 1.055
_refine_ls_R_factor_all 0.0232
_refine_ls_R_factor_gt 0.0211
_refine_ls_shift/su_max 0.001
_refine_ls_shift/su_mean 0.000
_refine_ls_structure_factor_coef Fsqd
_refine_ls_weighting_details 'w=1/[\s^2^(Fo^2^)+(0.0200P)^2^+0.7775P] where P=(Fo^2^+2Fc^2^)/3'
_refine_ls_weighting_scheme calc
_refine_ls_wR_factor_gt 0.0474
_refine_ls_wR_factor_ref 0.0481
_reflns_Friedel_coverage 0.763
_reflns_Friedel_fraction_full 1.000
_reflns_Friedel_fraction_max 1.001
_reflns_number_gt 4356
_reflns_number_total 4546
_reflns_threshold_expression 'I > 2\s(I)'
_cod_data_source_file c8nj04804e2.cif
_cod_data_source_block mo_FM154_0m
_cod_depositor_comments
;
The following automatic conversions were performed:

'_exptl_absorpt_correction_type' value 'Multi-scan' changed to
'multi-scan' according to
/home/data/users/saulius/crontab/automatic-downloads/rss-feeds/RSC/lib/dictionaries/cif_core.dic
dictionary named 'cif_core.dic' version 2.4.2 from 2011-04-26.

Automatic conversion script
Id: cif_fix_values 4973 2017-02-22 13:04:09Z antanas 

 Adding full bibliography for 7057841--7057846.cif.
;
_cod_database_code 7057845
_shelx_space_group_comment
;
The symmetry employed for this shelxl refinement is uniquely defined
by the following loop, which should always be used as a source of
symmetry information in preference to the above space-group names.
They are only intended as comments.
;
_shelx_estimated_absorpt_t_min 0.564
_shelx_estimated_absorpt_t_max 0.783
_shelxl_version_number 2013-3

loop_
_space_group_symop_operation_xyz
'x, y, z'
'-x+1/2, -y, z+1/2'
'-x, y+1/2, -z+1/2'
'x+1/2, -y+1/2, -z'

loop_
_atom_site_label
_atom_site_type_symbol
_atom_site_fract_x
_atom_site_fract_y
_atom_site_fract_z
_atom_site_U_iso_or_equiv
_atom_site_adp_type
_atom_site_occupancy
_atom_site_site_symmetry_order
_atom_site_calc_flag
_atom_site_refinement_flags_posn
_atom_site_refinement_flags_adp
_atom_site_refinement_flags_occupancy
Cr1 Cr 0.66853(4) 0.33331(2) 0.62748(2) 0.01876(11) Uani 1 1 d . . .
Br1 Br 0.54672(4) 0.42483(3) 0.52405(3) 0.02937(16) Uani 0.367(3) 1 d . . P
Cl1 Cl 0.54672(4) 0.42483(3) 0.52405(3) 0.02937(16) Uani 0.633(3) 1 d . . P
Br2 Br 0.87723(5) 0.39996(3) 0.59056(3) 0.02943(17) Uani 0.281(3) 1 d . . P
Cl2 Cl 0.87723(5) 0.39996(3) 0.59056(3) 0.02943(17) Uani 0.719(3) 1 d . . P
N1 N 0.5163(2) 0.44751(13) 0.77452(13) 0.0227(5) Uani 1 1 d . . .
N2 N 0.7210(2) 0.42332(15) 0.81208(13) 0.0254(5) Uani 1 1 d . . .
C1 C 0.6315(3) 0.40700(15) 0.74612(15) 0.0215(5) Uani 1 1 d . . .
C2 C 0.5358(3) 0.48890(17) 0.85571(16) 0.0298(6) Uani 1 1 d . . .
H2 H 0.4703 0.5215 0.8887 0.036 Uiso 1 1 calc R U .
C3 C 0.6633(3) 0.47434(18) 0.87868(17) 0.0327(6) Uani 1 1 d . . .
H3 H 0.7064 0.4950 0.9309 0.039 Uiso 1 1 calc R U .
C4 C 0.3901(3) 0.45820(18) 0.72601(17) 0.0295(6) Uani 1 1 d . . .
H4A H 0.3966 0.4238 0.6701 0.035 Uiso 1 1 calc R U .
H4B H 0.3783 0.5234 0.7110 0.035 Uiso 1 1 calc R U .
C5 C 0.2657(3) 0.4256(2) 0.7762(2) 0.0341(6) Uani 1 1 d . . .
H5A H 0.2686 0.4504 0.8369 0.041 Uiso 1 1 calc R U .
H5B H 0.1841 0.4502 0.7471 0.041 Uiso 1 1 calc R U .
C6 C 0.2550(3) 0.32308(19) 0.78072(17) 0.0273(6) Uani 1 1 d . . .
C7 C 0.1843(3) 0.2759(2) 0.71596(19) 0.0376(7) Uani 1 1 d . . .
H7 H 0.1408 0.3090 0.6703 0.045 Uiso 1 1 calc R U .
C8 C 0.1762(3) 0.1818(2) 0.7169(2) 0.0431(8) Uani 1 1 d . . .
H8 H 0.1287 0.1506 0.6717 0.052 Uiso 1 1 calc R U .
C9 C 0.2375(3) 0.1332(2) 0.7840(2) 0.0373(7) Uani 1 1 d . . .
H9 H 0.2320 0.0686 0.7852 0.045 Uiso 1 1 calc R U .
C10 C 0.3064(3) 0.17888(19) 0.84895(19) 0.0314(6) Uani 1 1 d . . .
H10 H 0.3478 0.1457 0.8954 0.038 Uiso 1 1 calc R U .
C11 C 0.3158(3) 0.27331(19) 0.84715(17) 0.0285(6) Uani 1 1 d . . .
H11 H 0.3645 0.3041 0.8921 0.034 Uiso 1 1 calc R U .
C12 C 0.8647(3) 0.3985(2) 0.81267(18) 0.0335(6) Uani 1 1 d . . .
H12A H 0.9192 0.4540 0.8023 0.040 Uiso 1 1 calc R U .
H12B H 0.8825 0.3556 0.7637 0.040 Uiso 1 1 calc R U .
C13 C 0.9086(3) 0.3550(2) 0.89852(18) 0.0343(7) Uani 1 1 d . . .
H13A H 0.8783 0.3940 0.9480 0.041 Uiso 1 1 calc R U .
H13B H 1.0083 0.3530 0.9001 0.041 Uiso 1 1 calc R U .
C14 C 0.8550(3) 0.25933(18) 0.91265(17) 0.0268(6) Uani 1 1 d . . .
C15 C 0.7197(3) 0.2408(2) 0.92877(17) 0.0299(6) Uani 1 1 d . . .
H15 H 0.6565 0.2893 0.9308 0.036 Uiso 1 1 calc R U .
C16 C 0.6768(3) 0.1519(2) 0.94193(17) 0.0383(7) Uani 1 1 d . . .
H16 H 0.5840 0.1396 0.9517 0.046 Uiso 1 1 calc R U .
C17 C 0.7684(4) 0.0815(2) 0.9409(2) 0.0454(8) Uani 1 1 d . . .
H17 H 0.7395 0.0208 0.9515 0.054 Uiso 1 1 calc R U .
C18 C 0.9020(4) 0.0995(2) 0.9244(2) 0.0451(8) Uani 1 1 d . . .
H18 H 0.9654 0.0510 0.9232 0.054 Uiso 1 1 calc R U .
C19 C 0.9441(3) 0.1877(2) 0.90965(19) 0.0361(7) Uani 1 1 d . . .
H19 H 1.0363 0.1991 0.8972 0.043 Uiso 1 1 calc R U .
C20 C 0.5935(4) 0.21093(19) 0.6985(2) 0.0495(10) Uani 1 1 d . . .
H20 H 0.5523 0.2154 0.7548 0.059 Uiso 1 1 calc R U .
C21 C 0.5279(3) 0.21550(19) 0.6203(3) 0.0506(9) Uani 1 1 d . . .
H21 H 0.4339 0.2248 0.6125 0.061 Uiso 1 1 calc R U .
C22 C 0.6218(5) 0.2043(2) 0.5535(2) 0.0506(10) Uani 1 1 d . . .
H22 H 0.6032 0.2040 0.4921 0.061 Uiso 1 1 calc R U .
C23 C 0.7469(4) 0.19360(18) 0.5916(3) 0.0515(10) Uani 1 1 d . . .
H23 H 0.8296 0.1844 0.5615 0.062 Uiso 1 1 calc R U .
C24 C 0.7291(4) 0.1989(2) 0.6837(2) 0.0459(9) Uani 1 1 d . . .
H24 H 0.7977 0.1949 0.7272 0.055 Uiso 1 1 calc R U .

loop_
_atom_site_aniso_label
_atom_site_aniso_U_11
_atom_site_aniso_U_22
_atom_site_aniso_U_33
_atom_site_aniso_U_23
_atom_site_aniso_U_13
_atom_site_aniso_U_12
Cr1 0.0245(2) 0.01644(19) 0.01529(19) -0.00134(15) 0.00322(16) -0.00186(16)
Br1 0.0339(3) 0.0304(2) 0.0238(2) 0.00547(17) 0.00088(17) -0.00004(18)
Cl1 0.0339(3) 0.0304(2) 0.0238(2) 0.00547(17) 0.00088(17) -0.00004(18)
Br2 0.0285(3) 0.0335(3) 0.0262(3) 0.00136(19) 0.00490(19) -0.00660(19)
Cl2 0.0285(3) 0.0335(3) 0.0262(3) 0.00136(19) 0.00490(19) -0.00660(19)
N1 0.0313(12) 0.0171(10) 0.0197(10) -0.0005(8) 0.0049(9) 0.0018(9)
N2 0.0340(11) 0.0237(11) 0.0185(10) -0.0024(9) -0.0013(9) -0.0001(10)
C1 0.0303(13) 0.0161(11) 0.0181(11) 0.0027(9) 0.0031(10) 0.0005(10)
C2 0.0504(18) 0.0185(12) 0.0206(13) -0.0034(10) 0.0075(12) 0.0026(12)
C3 0.0519(17) 0.0279(13) 0.0182(12) -0.0059(11) 0.0000(13) -0.0012(13)
C4 0.0349(15) 0.0262(13) 0.0273(14) 0.0030(11) 0.0035(12) 0.0077(12)
C5 0.0319(14) 0.0339(15) 0.0364(15) -0.0015(13) 0.0096(12) 0.0101(13)
C6 0.0217(13) 0.0344(15) 0.0259(13) -0.0033(11) 0.0060(10) 0.0035(12)
C7 0.0355(16) 0.0504(19) 0.0268(14) -0.0008(13) -0.0078(13) 0.0052(14)
C8 0.0422(17) 0.0489(19) 0.0380(17) -0.0163(14) -0.0008(14) -0.0089(15)
C9 0.0329(16) 0.0311(15) 0.0480(18) -0.0077(13) 0.0137(14) -0.0010(13)
C10 0.0265(14) 0.0336(15) 0.0342(15) 0.0070(12) 0.0063(11) 0.0034(12)
C11 0.0230(13) 0.0371(15) 0.0254(13) -0.0032(11) -0.0004(11) -0.0013(11)
C12 0.0343(15) 0.0394(16) 0.0269(14) 0.0009(12) -0.0005(12) -0.0070(13)
C13 0.0323(15) 0.0437(17) 0.0270(14) -0.0007(12) -0.0066(12) -0.0057(12)
C14 0.0246(13) 0.0352(14) 0.0207(12) -0.0015(11) -0.0010(10) 0.0009(11)
C15 0.0236(13) 0.0420(16) 0.0241(14) 0.0053(12) 0.0031(11) 0.0056(12)
C16 0.0347(15) 0.056(2) 0.0246(14) 0.0070(13) -0.0058(13) -0.0157(15)
C17 0.077(2) 0.0293(16) 0.0299(15) 0.0015(12) -0.0147(16) -0.0092(17)
C18 0.055(2) 0.0411(18) 0.0394(18) -0.0100(14) -0.0126(15) 0.0188(16)
C19 0.0259(14) 0.0473(18) 0.0351(15) -0.0099(13) -0.0005(13) 0.0092(13)
C20 0.085(3) 0.0175(14) 0.0460(19) 0.0018(13) 0.0344(19) -0.0053(15)
C21 0.0354(17) 0.0211(14) 0.095(3) 0.0014(17) -0.0041(19) -0.0096(13)
C22 0.101(3) 0.0213(14) 0.0294(16) -0.0063(12) -0.0118(19) -0.0142(18)
C23 0.051(2) 0.0165(14) 0.087(3) -0.0091(15) 0.041(2) 0.0008(13)
C24 0.065(2) 0.0192(14) 0.054(2) 0.0035(13) -0.0243(18) 0.0004(14)

loop_
_atom_type_symbol
_atom_type_description
_atom_type_scat_dispersion_real
_atom_type_scat_dispersion_imag
_atom_type_scat_source
C C 0.0033 0.0016 'International Tables Vol C Tables 4.2.6.8 and 6.1.1.4'
H H 0.0000 0.0000 'International Tables Vol C Tables 4.2.6.8 and 6.1.1.4'
N N 0.0061 0.0033 'International Tables Vol C Tables 4.2.6.8 and 6.1.1.4'
Cl Cl 0.1484 0.1585 'International Tables Vol C Tables 4.2.6.8 and 6.1.1.4'
Cr Cr 0.3209 0.6236 'International Tables Vol C Tables 4.2.6.8 and 6.1.1.4'
Br Br -0.2901 2.4595 'International Tables Vol C Tables 4.2.6.8 and 6.1.1.4'

loop_
_geom_angle_atom_site_label_1
_geom_angle_atom_site_label_2
_geom_angle_atom_site_label_3
_geom_angle
C1 Cr1 C20 86.71(11)
C1 Cr1 C21 109.10(12)
C20 Cr1 C21 35.49(14)
C1 Cr1 C24 99.90(11)
C20 Cr1 C24 35.99(13)
C21 Cr1 C24 60.08(13)
C1 Cr1 C22 144.35(12)
C20 Cr1 C22 59.51(12)
C21 Cr1 C22 36.11(14)
C24 Cr1 C22 60.15(12)
C1 Cr1 C23 136.30(13)
C20 Cr1 C23 59.93(12)
C21 Cr1 C23 59.95(12)
C24 Cr1 C23 36.61(13)
C22 Cr1 C23 35.61(14)
C1 Cr1 Br2 98.16(7)
C20 Cr1 Br2 138.11(11)
C21 Cr1 Br2 149.52(10)
C24 Cr1 Br2 102.74(10)
C22 Cr1 Br2 114.30(11)
C23 Cr1 Br2 90.94(8)
C1 Cr1 Br1 100.49(7)
C20 Cr1 Br1 127.00(11)
C21 Cr1 Br1 94.97(10)
C24 Cr1 Br1 151.97(9)
C22 Cr1 Br1 92.35(9)
C23 Cr1 Br1 121.68(12)
Br2 Cr1 Br1 93.18(2)
C1 N1 C2 110.8(2)
C1 N1 C4 127.5(2)
C2 N1 C4 121.3(2)
C1 N2 C3 111.3(2)
C1 N2 C12 126.5(2)
C3 N2 C12 122.1(2)
N1 C1 N2 103.9(2)
N1 C1 Cr1 129.41(18)
N2 C1 Cr1 126.72(18)
C3 C2 N1 107.2(2)
C3 C2 H2 126.4
N1 C2 H2 126.4
C2 C3 N2 106.9(2)
C2 C3 H3 126.6
N2 C3 H3 126.6
N1 C4 C5 114.1(2)
N1 C4 H4A 108.7
C5 C4 H4A 108.7
N1 C4 H4B 108.7
C5 C4 H4B 108.7
H4A C4 H4B 107.6
C6 C5 C4 113.0(2)
C6 C5 H5A 109.0
C4 C5 H5A 109.0
C6 C5 H5B 109.0
C4 C5 H5B 109.0
H5A C5 H5B 107.8
C11 C6 C7 118.2(3)
C11 C6 C5 121.9(3)
C7 C6 C5 119.9(3)
C8 C7 C6 121.2(3)
C8 C7 H7 119.4
C6 C7 H7 119.4
C7 C8 C9 119.7(3)
C7 C8 H8 120.1
C9 C8 H8 120.1
C10 C9 C8 119.7(3)
C10 C9 H9 120.2
C8 C9 H9 120.2
C9 C10 C11 120.4(3)
C9 C10 H10 119.8
C11 C10 H10 119.8
C6 C11 C10 120.8(3)
C6 C11 H11 119.6
C10 C11 H11 119.6
N2 C12 C13 112.9(2)
N2 C12 H12A 109.0
C13 C12 H12A 109.0
N2 C12 H12B 109.0
C13 C12 H12B 109.0
H12A C12 H12B 107.8
C12 C13 C14 114.2(2)
C12 C13 H13A 108.7
C14 C13 H13A 108.7
C12 C13 H13B 108.7
C14 C13 H13B 108.7
H13A C13 H13B 107.6
C19 C14 C15 118.5(3)
C19 C14 C13 118.5(3)
C15 C14 C13 123.0(2)
C16 C15 C14 120.4(3)
C16 C15 H15 119.8
C14 C15 H15 119.8
C17 C16 C15 120.0(3)
C17 C16 H16 120.0
C15 C16 H16 120.0
C18 C17 C16 119.7(3)
C18 C17 H17 120.1
C16 C17 H17 120.1
C17 C18 C19 120.1(3)
C17 C18 H18 119.9
C19 C18 H18 119.9
C14 C19 C18 121.2(3)
C14 C19 H19 119.4
C18 C19 H19 119.4
C21 C20 C24 109.5(3)
C21 C20 Cr1 72.34(18)
C24 C20 Cr1 72.37(19)
C21 C20 H20 125.2
C24 C20 H20 125.2
Cr1 C20 H20 121.7
C20 C21 C22 108.1(3)
C20 C21 Cr1 72.17(18)
C22 C21 Cr1 72.89(17)
C20 C21 H21 126.0
C22 C21 H21 126.0
Cr1 C21 H21 120.7
C23 C22 C21 108.2(3)
C23 C22 Cr1 72.60(18)
C21 C22 Cr1 71.00(17)
C23 C22 H22 125.9
C21 C22 H22 125.9
Cr1 C22 H22 122.2
C22 C23 C24 107.2(3)
C22 C23 Cr1 71.79(18)
C24 C23 Cr1 70.65(17)
C22 C23 H23 126.4
C24 C23 H23 126.4
Cr1 C23 H23 122.9
C20 C24 C23 106.9(3)
C20 C24 Cr1 71.64(19)
C23 C24 Cr1 72.75(18)
C20 C24 H24 126.5
C23 C24 H24 126.5
Cr1 C24 H24 120.9

loop_
_geom_bond_atom_site_label_1
_geom_bond_atom_site_label_2
_geom_bond_distance
Cr1 C1 2.132(2)
Cr1 C20 2.222(3)
Cr1 C21 2.224(3)
Cr1 C24 2.231(3)
Cr1 C22 2.248(3)
Cr1 C23 2.259(3)
Cr1 Br2 2.3584(6)
Cr1 Br1 2.3933(6)
N1 C1 1.359(3)
N1 C2 1.387(3)
N1 C4 1.461(3)
N2 C1 1.360(3)
N2 C3 1.382(3)
N2 C12 1.472(4)
C2 C3 1.330(4)
C2 H2 0.9500
C3 H3 0.9500
C4 C5 1.528(4)
C4 H4A 0.9900
C4 H4B 0.9900
C5 C6 1.510(4)
C5 H5A 0.9900
C5 H5B 0.9900
C6 C11 1.383(4)
C6 C7 1.392(4)
C7 C8 1.384(5)
C7 H7 0.9500
C8 C9 1.384(5)
C8 H8 0.9500
C9 C10 1.373(4)
C9 H9 0.9500
C10 C11 1.389(4)
C10 H10 0.9500
C11 H11 0.9500
C12 C13 1.515(4)
C12 H12A 0.9900
C12 H12B 0.9900
C13 C14 1.516(4)
C13 H13A 0.9900
C13 H13B 0.9900
C14 C19 1.375(4)
C14 C15 1.392(4)
C15 C16 1.386(4)
C15 H15 0.9500
C16 C17 1.376(5)
C16 H16 0.9500
C17 C18 1.375(5)
C17 H17 0.9500
C18 C19 1.378(5)
C18 H18 0.9500
C19 H19 0.9500
C20 C21 1.355(5)
C20 C24 1.376(5)
C20 H20 0.9500
C21 C22 1.386(5)
C21 H21 0.9500
C22 C23 1.378(5)
C22 H22 0.9500
C23 C24 1.410(5)
C23 H23 0.9500
C24 H24 0.9500

loop_
_geom_torsion_atom_site_label_1
_geom_torsion_atom_site_label_2
_geom_torsion_atom_site_label_3
_geom_torsion_atom_site_label_4
_geom_torsion
C2 N1 C1 N2 0.9(3)
C4 N1 C1 N2 174.1(2)
C2 N1 C1 Cr1 -179.67(17)
C4 N1 C1 Cr1 -6.4(4)
C3 N2 C1 N1 -1.3(3)
C12 N2 C1 N1 -176.3(2)
C3 N2 C1 Cr1 179.23(17)
C12 N2 C1 Cr1 4.2(4)
C1 N1 C2 C3 -0.1(3)
C4 N1 C2 C3 -173.9(2)
N1 C2 C3 N2 -0.6(3)
C1 N2 C3 C2 1.2(3)
C12 N2 C3 C2 176.5(2)
C1 N1 C4 C5 128.7(3)
C2 N1 C4 C5 -58.7(3)
N1 C4 C5 C6 -74.2(3)
C4 C5 C6 C11 87.7(3)
C4 C5 C6 C7 -91.2(3)
C11 C6 C7 C8 -0.9(4)
C5 C6 C7 C8 178.0(3)
C6 C7 C8 C9 1.0(5)
C7 C8 C9 C10 -0.2(5)
C8 C9 C10 C11 -0.6(4)
C7 C6 C11 C10 0.0(4)
C5 C6 C11 C10 -178.9(2)
C9 C10 C11 C6 0.7(4)
C1 N2 C12 C13 -134.1(3)
C3 N2 C12 C13 51.4(3)
N2 C12 C13 C14 71.2(3)
C12 C13 C14 C19 110.7(3)
C12 C13 C14 C15 -69.5(3)
C19 C14 C15 C16 0.4(4)
C13 C14 C15 C16 -179.5(2)
C14 C15 C16 C17 1.3(4)
C15 C16 C17 C18 -1.7(4)
C16 C17 C18 C19 0.4(5)
C15 C14 C19 C18 -1.7(4)
C13 C14 C19 C18 178.2(3)
C17 C18 C19 C14 1.3(5)
C24 C20 C21 C22 1.3(3)
Cr1 C20 C21 C22 64.5(2)
C24 C20 C21 Cr1 -63.3(2)
C20 C21 C22 C23 -0.6(3)
Cr1 C21 C22 C23 63.5(2)
C20 C21 C22 Cr1 -64.1(2)
C21 C22 C23 C24 -0.3(3)
Cr1 C22 C23 C24 62.1(2)
C21 C22 C23 Cr1 -62.4(2)
C21 C20 C24 C23 -1.5(4)
Cr1 C20 C24 C23 -64.7(2)
C21 C20 C24 Cr1 63.2(2)
C22 C23 C24 C20 1.1(4)
Cr1 C23 C24 C20 64.0(2)
C22 C23 C24 Cr1 -62.9(2)
